data_7201434
loop_
_publ_author_name
'Deifel, Nicholas P.'
'Cahill, Christopher L.'

_publ_section_title
;
 The uranyl tetrachloride anion as a tecton in the assembly of U(VI)
 hybrid materials
;
_journal_issue 12
_journal_name_full CrystEngComm
_journal_page_first 2739
_journal_paper_doi 10.1039/b911470j
_journal_volume 11
_journal_year 2009
_chemical_formula_sum 'C20 H26 Cl6 N6 O4 U'
_chemical_formula_weight 865.21
_chemical_name_systematic
;
?
;
_space_group_IT_number 2
_symmetry_cell_setting triclinic
_symmetry_space_group_name_Hall '-P 1'
_symmetry_space_group_name_H-M 'P -1'
_atom_sites_solution_hydrogens geom
_atom_sites_solution_primary direct
_atom_sites_solution_secondary difmap
_audit_creation_method SHELXL-97
_cell_angle_alpha 71.3090(10)
_cell_angle_beta 72.5940(10)
_cell_angle_gamma 77.2490(10)
_cell_formula_units_Z 1
_cell_length_a 7.1290(4)
_cell_length_b 9.9708(5)
_cell_length_c 11.4392(6)
_cell_measurement_temperature 298(2)
_cell_volume 727.92(7)
_computing_cell_refinement 'SAINTPLUS (Bruker AXS, 2005)'
_computing_data_collection 'APEX II (Bruker AXS, 2005)'
_computing_data_reduction 'SAINTPLUS (Bruker AXS, 2005)'
_computing_publication_material 'WINGX (Farrugia, 1998)'
_computing_structure_refinement 'SHELXL-97 (Sheldrick, 1997)'
_computing_structure_solution 'SHELXS (Sheldrick, 2004)'
_diffrn_ambient_temperature 298(2)
_diffrn_measured_fraction_theta_full 0.918
_diffrn_measured_fraction_theta_max 0.918
_diffrn_measurement_device_type 'Bruker APEX II CCD'
_diffrn_measurement_method 'phi and omega scans'
_diffrn_radiation_monochromator graphite
_diffrn_radiation_source 'fine-focus sealed tube'
_diffrn_radiation_type MoK\a
_diffrn_radiation_wavelength 0.71073
_diffrn_reflns_av_R_equivalents 0.0202
_diffrn_reflns_av_sigmaI/netI 0.0167
_diffrn_reflns_limit_h_max 9
_diffrn_reflns_limit_h_min -9
_diffrn_reflns_limit_k_max 13
_diffrn_reflns_limit_k_min -14
_diffrn_reflns_limit_l_max 14
_diffrn_reflns_limit_l_min -16
_diffrn_reflns_number 14294
_diffrn_reflns_theta_full 30.33
_diffrn_reflns_theta_max 30.33
_diffrn_reflns_theta_min 1.94
_exptl_absorpt_coefficient_mu 6.163
_exptl_absorpt_correction_T_max 0.685
_exptl_absorpt_correction_T_min 0.320
_exptl_absorpt_correction_type empirical
_exptl_absorpt_process_details 'SADABS, Sheldrick (2008)'
_exptl_crystal_colour yellow
_exptl_crystal_density_diffrn 1.964
_exptl_crystal_density_method 'not measured'
_exptl_crystal_description plate
_exptl_crystal_F_000 538
_exptl_crystal_size_max 0.12
_exptl_crystal_size_mid 0.08
_exptl_crystal_size_min 0.03
_refine_diff_density_max 0.674
_refine_diff_density_min -0.593
_refine_diff_density_rms 0.073
_refine_ls_extinction_method none
_refine_ls_goodness_of_fit_ref 1.077
_refine_ls_hydrogen_treatment mixed
_refine_ls_matrix_type full
_refine_ls_number_parameters 173
_refine_ls_number_reflns 4015
_refine_ls_number_restraints 0
_refine_ls_restrained_S_all 1.077
_refine_ls_R_factor_all 0.0155
_refine_ls_R_factor_gt 0.0155
_refine_ls_shift/su_max 0.001
_refine_ls_shift/su_mean 0.000
_refine_ls_structure_factor_coef Fsqd
_refine_ls_weighting_details 'calc w=1/[\s^2^(Fo^2^)+(0.0276P)^2^+0.1024P] where P=(Fo^2^+2Fc^2^)/3'
_refine_ls_weighting_scheme calc
_refine_ls_wR_factor_gt 0.0420
_refine_ls_wR_factor_ref 0.0420
_reflns_number_gt 4015
_reflns_number_total 4015
_reflns_threshold_expression >2sigma(I)
_cod_data_source_file b911470j.txt
_cod_data_source_block compound6
_cod_database_code 7201434

loop_
_symmetry_equiv_pos_as_xyz
'x, y, z'
'-x, -y, -z'

loop_
_atom_site_label
_atom_site_type_symbol
_atom_site_fract_x
_atom_site_fract_y
_atom_site_fract_z
_atom_site_U_iso_or_equiv
_atom_site_adp_type
_atom_site_occupancy
_atom_site_symmetry_multiplicity
_atom_site_calc_flag
_atom_site_refinement_flags
_atom_site_disorder_assembly
_atom_site_disorder_group
U1 U 1.0000 0.0000 0.0000 0.02816(4) Uani 1 2 d S . .
Cl1 Cl 0.62456(8) 0.02961(6) 0.13620(5) 0.04361(11) Uani 1 1 d . . .
Cl2 Cl 1.08202(10) -0.23292(6) 0.18413(6) 0.04843(13) Uani 1 1 d . . .
O1 O 1.0606(2) 0.10624(17) 0.07802(15) 0.0396(3) Uani 1 1 d . . .
N1 N 0.7590(3) -0.0111(2) 0.5659(2) 0.0460(5) Uani 1 1 d . . .
H1 H 0.7695 -0.0983 0.6118 0.055 Uiso 1 1 calc R . .
N2 N 0.7076(3) 0.40831(19) 0.35303(17) 0.0351(3) Uani 1 1 d . . .
N3 N 0.6806(3) 0.6208(2) -0.01528(18) 0.0427(4) Uani 1 1 d . . .
H3 H 0.6715 0.6664 -0.0916 0.051 Uiso 1 1 calc R . .
C1 C 0.7278(4) 0.0179(2) 0.4498(2) 0.0439(5) Uani 1 1 d . . .
H1A H 0.7185 -0.0567 0.4205 0.053 Uiso 1 1 calc R . .
C2 C 0.7741(3) 0.0925(3) 0.6117(2) 0.0448(5) Uani 1 1 d . . .
H2A H 0.7933 0.0696 0.6932 0.054 Uiso 1 1 calc R . .
C3 C 0.7095(3) 0.1550(2) 0.3738(2) 0.0384(4) Uani 1 1 d . . .
H3A H 0.6849 0.1742 0.2942 0.046 Uiso 1 1 calc R . .
C4 C 0.7616(3) 0.2311(3) 0.5404(2) 0.0390(4) Uani 1 1 d . . .
H4 H 0.7749 0.3025 0.5723 0.047 Uiso 1 1 calc R . .
C5 C 0.7285(3) 0.2662(2) 0.41790(18) 0.0326(4) Uani 1 1 d . . .
C6 C 0.7579(4) 0.4834(3) 0.0093(2) 0.0452(5) Uani 1 1 d . . .
H6 H 0.8028 0.4392 -0.0563 0.054 Uiso 1 1 calc R . .
C7 C 0.6168(3) 0.6903(2) 0.0749(2) 0.0401(4) Uani 1 1 d . . .
H7 H 0.5659 0.7869 0.0545 0.048 Uiso 1 1 calc R . .
C8 C 0.7720(4) 0.4062(2) 0.1297(2) 0.0404(4) Uani 1 1 d . . .
H8 H 0.8281 0.3107 0.1460 0.048 Uiso 1 1 calc R . .
C9 C 0.6265(3) 0.6190(2) 0.1968(2) 0.0356(4) Uani 1 1 d . . .
H9 H 0.5836 0.6673 0.2596 0.043 Uiso 1 1 calc R . .
C10 C 0.7011(3) 0.4728(2) 0.22800(18) 0.0299(3) Uani 1 1 d . . .
OW1 O 0.7533(4) 0.6261(3) 0.4436(2) 0.0713(6) Uani 1 1 d . . .
Cl3 Cl 0.76915(10) -0.32914(6) 0.69628(5) 0.04582(12) Uani 1 1 d . . .
H2 H 0.699(4) 0.468(3) 0.393(3) 0.043(7) Uiso 1 1 d . . .

loop_
_atom_site_aniso_label
_atom_site_aniso_U_11
_atom_site_aniso_U_22
_atom_site_aniso_U_33
_atom_site_aniso_U_23
_atom_site_aniso_U_13
_atom_site_aniso_U_12
U1 0.03263(5) 0.02710(5) 0.02662(5) -0.01070(3) -0.00793(3) -0.00205(3)
Cl1 0.0359(2) 0.0532(3) 0.0402(3) -0.0174(2) -0.00471(19) -0.0026(2)
Cl2 0.0604(3) 0.0398(3) 0.0402(3) -0.0021(2) -0.0184(2) -0.0023(2)
O1 0.0462(8) 0.0393(7) 0.0419(8) -0.0218(6) -0.0111(6) -0.0071(6)
N1 0.0425(9) 0.0396(9) 0.0426(10) 0.0080(8) -0.0107(8) -0.0076(8)
N2 0.0455(9) 0.0331(8) 0.0268(8) -0.0071(6) -0.0113(7) -0.0037(7)
N3 0.0532(11) 0.0478(10) 0.0277(8) -0.0001(7) -0.0146(7) -0.0175(8)
C1 0.0437(11) 0.0367(10) 0.0461(12) -0.0048(9) -0.0096(9) -0.0074(8)
C2 0.0418(11) 0.0525(12) 0.0304(10) 0.0032(9) -0.0100(8) -0.0074(9)
C3 0.0431(10) 0.0375(10) 0.0339(10) -0.0038(8) -0.0129(8) -0.0083(8)
C4 0.0404(10) 0.0460(11) 0.0283(9) -0.0057(8) -0.0099(8) -0.0059(8)
C5 0.0316(8) 0.0353(9) 0.0273(8) -0.0038(7) -0.0083(7) -0.0030(7)
C6 0.0622(14) 0.0468(11) 0.0290(10) -0.0132(8) -0.0040(9) -0.0179(10)
C7 0.0431(10) 0.0353(9) 0.0388(11) -0.0011(8) -0.0156(9) -0.0047(8)
C8 0.0526(12) 0.0335(9) 0.0312(10) -0.0103(8) -0.0033(8) -0.0059(8)
C9 0.0406(10) 0.0322(9) 0.0328(9) -0.0091(7) -0.0105(8) -0.0006(7)
C10 0.0309(8) 0.0313(8) 0.0262(8) -0.0064(6) -0.0073(6) -0.0039(7)
OW1 0.0869(16) 0.0929(17) 0.0500(11) -0.0361(11) -0.0044(11) -0.0366(13)
Cl3 0.0640(3) 0.0424(3) 0.0275(2) -0.00367(19) -0.0114(2) -0.0088(2)

loop_
_atom_type_symbol
_atom_type_description
_atom_type_scat_dispersion_real
_atom_type_scat_dispersion_imag
_atom_type_scat_source
C C 0.0033 0.0016 'International Tables Vol C Tables 4.2.6.8 and 6.1.1.4'
H H 0.0000 0.0000 'International Tables Vol C Tables 4.2.6.8 and 6.1.1.4'
N N 0.0061 0.0033 'International Tables Vol C Tables 4.2.6.8 and 6.1.1.4'
O O 0.0106 0.0060 'International Tables Vol C Tables 4.2.6.8 and 6.1.1.4'
Cl Cl 0.1484 0.1585 'International Tables Vol C Tables 4.2.6.8 and 6.1.1.4'
U U -9.6767 9.6646 'International Tables Vol C Tables 4.2.6.8 and 6.1.1.4'

loop_
_geom_angle_atom_site_label_1
_geom_angle_atom_site_label_2
_geom_angle_atom_site_label_3
_geom_angle
_geom_angle_site_symmetry_1
_geom_angle_site_symmetry_3
_geom_angle_publ_flag
O1 U1 O1 180.00(8) 2_755 . ?
O1 U1 Cl1 89.41(5) 2_755 2_755 ?
O1 U1 Cl1 90.59(5) . 2_755 ?
O1 U1 Cl1 90.59(5) 2_755 . ?
O1 U1 Cl1 89.41(5) . . ?
Cl1 U1 Cl1 180.00(3) 2_755 . ?
O1 U1 Cl2 89.19(6) 2_755 2_755 ?
O1 U1 Cl2 90.81(6) . 2_755 ?
Cl1 U1 Cl2 89.465(19) 2_755 2_755 ?
Cl1 U1 Cl2 90.535(19) . 2_755 ?
O1 U1 Cl2 90.81(6) 2_755 . ?
O1 U1 Cl2 89.19(6) . . ?
Cl1 U1 Cl2 90.535(19) 2_755 . ?
Cl1 U1 Cl2 89.465(19) . . ?
Cl2 U1 Cl2 180.00(4) 2_755 . ?
C2 N1 C1 121.4(2) . . ?
C2 N1 H1 119.3 . . ?
C1 N1 H1 119.3 . . ?
C5 N2 C10 130.07(19) . . ?
C5 N2 H2 118(2) . . ?
C10 N2 H2 112(2) . . ?
C6 N3 C7 122.14(19) . . ?
C6 N3 H3 118.9 . . ?
C7 N3 H3 118.9 . . ?
N1 C1 C3 121.2(2) . . ?
N1 C1 H1A 119.4 . . ?
C3 C1 H1A 119.4 . . ?
N1 C2 C4 120.6(2) . . ?
N1 C2 H2A 119.7 . . ?
C4 C2 H2A 119.7 . . ?
C1 C3 C5 118.8(2) . . ?
C1 C3 H3A 120.6 . . ?
C5 C3 H3A 120.6 . . ?
C2 C4 C5 119.8(2) . . ?
C2 C4 H4 120.1 . . ?
C5 C4 H4 120.1 . . ?
N2 C5 C3 124.70(19) . . ?
N2 C5 C4 117.1(2) . . ?
C3 C5 C4 118.09(19) . . ?
N3 C6 C8 120.9(2) . . ?
N3 C6 H6 119.6 . . ?
C8 C6 H6 119.6 . . ?
N3 C7 C9 119.7(2) . . ?
N3 C7 H7 120.2 . . ?
C9 C7 H7 120.2 . . ?
C6 C8 C10 119.1(2) . . ?
C6 C8 H8 120.4 . . ?
C10 C8 H8 120.4 . . ?
C7 C9 C10 120.1(2) . . ?
C7 C9 H9 119.9 . . ?
C10 C9 H9 119.9 . . ?
N2 C10 C8 125.14(18) . . ?
N2 C10 C9 116.80(18) . . ?
C8 C10 C9 117.97(18) . . ?

loop_
_geom_bond_atom_site_label_1
_geom_bond_atom_site_label_2
_geom_bond_distance
_geom_bond_site_symmetry_2
_geom_bond_publ_flag
U1 O1 1.7731(14) 2_755 ?
U1 O1 1.7731(14) . ?
U1 Cl1 2.6701(5) 2_755 ?
U1 Cl1 2.6701(5) . ?
U1 Cl2 2.6785(5) 2_755 ?
U1 Cl2 2.6785(5) . ?
N1 C2 1.335(4) . ?
N1 C1 1.341(3) . ?
N1 H1 0.8600 . ?
N2 C5 1.371(3) . ?
N2 C10 1.378(2) . ?
N2 H2 0.84(3) . ?
N3 C6 1.332(3) . ?
N3 C7 1.338(3) . ?
N3 H3 0.8600 . ?
C1 C3 1.368(3) . ?
C1 H1A 0.9300 . ?
C2 C4 1.361(3) . ?
C2 H2A 0.9300 . ?
C3 C5 1.404(3) . ?
C3 H3A 0.9300 . ?
C4 C5 1.410(3) . ?
C4 H4 0.9300 . ?
C6 C8 1.367(3) . ?
C6 H6 0.9300 . ?
C7 C9 1.362(3) . ?
C7 H7 0.9300 . ?
C8 C10 1.397(3) . ?
C8 H8 0.9300 . ?
C9 C10 1.405(3) . ?
C9 H9 0.9300 . ?

loop_
_geom_hbond_atom_site_label_D
_geom_hbond_atom_site_label_H
_geom_hbond_atom_site_label_A
_geom_hbond_distance_DH
_geom_hbond_distance_HA
_geom_hbond_distance_DA
_geom_hbond_angle_DHA
_geom_hbond_site_symmetry_A
N1 H1 Cl3 0.86 2.19 3.036(2) 166.8 .
N2 H2 OW1 0.84(3) 1.99(3) 2.802(3) 162(3) .
N3 H3 Cl3 0.86 2.30 3.061(2) 147.0 1_564
